data_1518198
loop_
_publ_author_name
'Deniard-Courant, Sylvie'
'Piffard, Yves'
'Tournoux, Michel'

_publ_section_title
;
 Structure cristalline de K5Nb6Zr2P5O34
;
_journal_name_full 'Revue de Chimie Minerale'
_journal_page_first 276
_journal_page_last 287
_journal_volume 24
_journal_year 1987
_chemical_formula_sum 'K5 Nb6 O34 P5 Zr2'
_chemical_formula_weight 1634.23
_space_group_IT_number 13
_symmetry_cell_setting monoclinic
_symmetry_Int_Tables_number 13
_symmetry_space_group_name_Hall '-P 2yc'
_symmetry_space_group_name_H-M 'P 1 2/c 1'
_cell_angle_alpha 90
_cell_angle_beta 125.24(2)
_cell_angle_gamma 90
_cell_formula_units_Z 2
_cell_length_a 13.991(3)
_cell_length_b 6.494(1)
_cell_length_c 20.814(5)
_cell_volume 1544.5(7)
_diffrn_ambient_temperature 293
_diffrn_radiation_probe x-ray
_diffrn_radiation_type MoK\a
_diffrn_radiation_wavelength 0.71069
_exptl_absorpt_coefficient_mu 3.75
_exptl_crystal_density_diffrn 3.513
_refine_ls_number_parameters 250
_refine_ls_number_reflns 2876
_refine_ls_R_factor_gt 0.034
_refine_ls_wR_factor_gt 0.039
_cod_data_source_file RCM-1987-24-276-287.cif
_cod_data_source_block K8Nb6Zr2P5O34
_cod_original_cell_volume 1544.6(7)
_cod_original_sg_symbol_H-M 'P 2/c'
_cod_database_code 1518198

loop_
_symmetry_equiv_pos_site_id
_symmetry_equiv_pos_as_xyz
1 x,y,z
2 -x,y,1/2-z
3 -x,-y,-z
4 x,-y,1/2+z

loop_
_atom_site_label
_atom_site_type_symbol
_atom_site_thermal_displace_type
_atom_site_fract_x
_atom_site_fract_y
_atom_site_fract_z
_atom_site_occupancy
_atom_site_U_iso_or_equiv
Nb1 Nb Uiso 0.16524(4) -0.01830(10) 0.05984(3) 0.750 0.0113(1)
Nb3 Nb Uiso 0.53924(4) 0.77505(9) 0.35347(3) 1.000 0.0076(1)
Nb4 Nb Uiso 0.75270(4) 0.22150(10) 0.06801(3) 0.920 0.0076(1)
Zr2 Zr Uiso 0.75595(4) -0.00640(10) 0.22965(3) 0.670 0.0094(1)
Nb2 Nb Uiso 0.75595(4) -0.00640(10) 0.22965(3) 0.330 0.0094(1)
Zr1 Zr Uiso 0.16524(4) -0.01830(10) 0.05984(3) 0.250 0.0113(1)
Zr4 Zr Uiso 0.75270(4) 0.22150(10) 0.06801(3) 0.080 0.0076(1)
P1 P Uiso 0.30730(10) 0.4946(3) 0.32073(7) 1.000 0.0075(3)
P2 P Uiso 0.22020(10) 0.5054(3) 0.55028(7) 1.000 0.0074(3)
P3 P Uiso 0.00000 0.1525(4) 0.25000 1.000 0.0084(5)
O1 O Uiso 0.6489(3) 0.5090(8) 0.3847(2) 1.000 0.0109(10)
O2 O Uiso 0.8278(3) 0.2903(8) 0.4439(2) 1.000 0.0132(10)
O3 O Uiso 0.7474(3) 0.3082(7) 0.2341(2) 1.000 0.0109(10)
O4 O Uiso 0.3967(3) 0.2249(9) 0.5307(2) 1.000 0.0129(10)
O5 O Uiso 0.5838(4) 0.0372(8) 0.6789(3) 1.000 0.0149(11)
O6 O Uiso 0.7705(4) 0.3197(8) 0.7241(2) 1.000 0.0119(11)
O7 O Uiso 0.1535(4) 0.3344(8) 0.5600(3) 1.000 0.0149(11)
O8 O Uiso 0.8102(4) -0.0194(9) 0.3382(3) 1.000 0.0182(11)
O9 O Uiso 0.6548(3) 0.9658(8) 0.3774(2) 1.000 0.0119(10)
O10 O Uiso 0.6851(4) 0.5413(8) 0.6036(2) 1.000 0.0142(11)
O11 O Uiso 0.0832(4) 0.2879(9) 0.3225(2) 1.000 0.0138(11)
O12 O Uiso 0.8006(3) 0.5125(8) 0.5302(2) 1.000 0.0119(10)
O13 O Uiso 0.2815(4) 0.0302(8) 0.3821(2) 1.000 0.0143(11)
O14 O Uiso 0.1768(4) 0.0553(8) 0.4672(2) 1.000 0.0128(11)
O15 O Uiso 0.0718(4) 0.0142(9) 0.2332(3) 1.000 0.0156(11)
O16 O Uiso 0.5695(3) 0.4716(8) 0.6583(3) 1.000 0.0142(11)
O17 O Uiso 0.00000 0.00000 0.50000 1.000 0.024(3)
O18 O Uiso 0.50000 0.7130(10) 0.25000 1.000 0.0127(13)
K1 K Uiso 0.5757(2) 0.2584(4) 0.48010(10) 1.000 0.0377(6)
K2 K Uiso 0.50000 0.2747(4) 0.25000 1.000 0.0309(8)
K3 K Uiso 0.0036(6) 0.3470(10) 0.6403(4) 0.490(10) 0.090(3)
K4 K Uiso 0.9562(4) 0.514(2) 0.3693(3) 0.480(10) 0.132(3)

loop_
_atom_type_symbol
_atom_type_description
_atom_type_scat_dispersion_real
_atom_type_scat_dispersion_imag
_atom_type_scat_source
K K 0.2009 0.2494 ' International Tables Vol C Tables 4.2.6.8 and 6.1.1.4'
Nb Nb -2.0727 0.6215 ' International Tables Vol C Tables 4.2.6.8 and 6.1.1.4'
O O 0.0106 0.0060 ' International Tables Vol C Tables 4.2.6.8 and 6.1.1.4'
P P 0.1023 0.0942 ' International Tables Vol C Tables 4.2.6.8 and 6.1.1.4'
Zr Zr -2.9673 0.5597 ' International Tables Vol C Tables 4.2.6.8 and 6.1.1.4'

loop_
_geom_angle_atom_site_label_1
_geom_angle_atom_site_label_2
_geom_angle_atom_site_label_3
_geom_angle
_geom_angle_site_symmetry_1
_geom_angle_site_symmetry_3
_geom_angle_publ_flag
O9 Nb1 O17 178.43(13) 2_645 2_555 yes
O2 Nb1 O17 88.85(13) 2_655 2_555 yes
O8 Nb1 O17 95.62(19) 2_655 2_555 yes
O7 Nb1 O17 89.74(18) 4_554 2_555 yes
O14 Nb1 O17 96.79(15) 4_554 2_555 yes
O2 Nb1 O9 90.3(2) 2_655 2_645 yes
O8 Nb1 O9 85.8(2) 2_655 2_645 yes
O7 Nb1 O9 91.1(2) 4_554 2_645 yes
O9 Nb1 O14 81.91(18) 2_645 4_554 yes
O2 Nb1 O8 93.7(2) 2_655 2_655 yes
O2 Nb1 O7 178.17(18) 2_655 4_554 yes
O2 Nb1 O14 92.80(19) 2_655 4_554 yes
O7 Nb1 O8 87.6(2) 4_554 2_655 yes
O8 Nb1 O14 166.1(2) 2_655 4_554 yes
O7 Nb1 O14 86.2(2) 4_554 4_554 yes
O3 Nb2 O13 87.31(18) . 2_655 yes
O3 Nb2 O15 90.3(2) . 2_655 yes
O3 Nb2 O5 92.3(2) . 4_554 yes
O3 Nb2 O6 177.2(2) . 4_554 yes
O8 Nb2 O13 172.1(2) . 2_655 yes
O8 Nb2 O15 88.8(2) . 2_655 yes
O5 Nb2 O8 98.9(3) 4_554 . yes
O6 Nb2 O8 92.2(2) 4_554 . yes
O13 Nb2 O15 84.2(2) 2_655 2_655 yes
O5 Nb2 O13 88.4(2) 4_554 2_655 yes
O6 Nb2 O13 91.12(18) 4_554 2_655 yes
O5 Nb2 O15 172.0(2) 4_554 2_655 yes
O6 Nb2 O15 87.3(2) 4_554 2_655 yes
O5 Nb2 O6 90.0(2) 4_554 4_554 yes
O3 Nb2 O8 89.1(2) . . yes
O1 Nb3 O9 95.5(2) . . yes
O1 Nb3 O18 82.16(18) . . yes
O1 Nb3 O4 83.80(18) . 3_666 yes
O1 Nb3 O5 166.6(2) . 3_666 yes
O1 Nb3 O16 76.5(2) . 3_666 yes
O9 Nb3 O18 94.66(17) . . yes
O4 Nb3 O9 87.82(19) 3_666 . yes
O5 Nb3 O9 97.9(2) 3_666 . yes
O9 Nb3 O16 170.5(2) . 3_666 yes
O4 Nb3 O18 165.9(2) 3_666 . yes
O5 Nb3 O18 97.1(2) 3_666 . yes
O16 Nb3 O18 89.4(2) 3_666 . yes
O4 Nb3 O5 96.4(2) 3_666 3_666 yes
O4 Nb3 O16 86.2(2) 3_666 3_666 yes
O5 Nb3 O16 90.1(2) 3_666 3_666 yes
O10 Nb4 O12 81.0(2) 4_564 4_564 yes
O4 Nb4 O11 167.7(2) 2_655 2_655 yes
O4 Nb4 O13 97.8(2) 2_655 2_655 yes
O4 Nb4 O14 94.7(2) 2_655 2_655 yes
O4 Nb4 O10 86.35(19) 2_655 4_564 yes
O4 Nb4 O12 88.62(19) 2_655 4_564 yes
O11 Nb4 O13 90.2(2) 2_655 2_655 yes
O11 Nb4 O14 92.8(2) 2_655 2_655 yes
O10 Nb4 O11 84.5(2) 4_564 2_655 yes
O11 Nb4 O12 81.92(18) 2_655 4_564 yes
O13 Nb4 O14 101.4(2) 2_655 2_655 yes
O10 Nb4 O13 88.9(2) 4_564 2_655 yes
O12 Nb4 O13 167.66(18) 4_564 2_655 yes
O10 Nb4 O14 169.4(2) 4_564 2_655 yes
O12 Nb4 O14 88.5(2) 4_564 2_655 yes
O2 Zr1 O17 88.85(13) 2_655 2_555 yes
O8 Zr1 O17 95.62(19) 2_655 2_555 yes
O7 Zr1 O17 89.74(18) 4_554 2_555 yes
O14 Zr1 O17 96.79(15) 4_554 2_555 yes
O2 Zr1 O9 90.3(2) 2_655 2_645 yes
O8 Zr1 O9 85.8(2) 2_655 2_645 yes
O7 Zr1 O9 91.1(2) 4_554 2_645 yes
O9 Zr1 O14 81.91(18) 2_645 4_554 yes
O2 Zr1 O8 93.7(2) 2_655 2_655 yes
O2 Zr1 O7 178.17(18) 2_655 4_554 yes
O2 Zr1 O14 92.80(19) 2_655 4_554 yes
O7 Zr1 O8 87.6(2) 4_554 2_655 yes
O8 Zr1 O14 166.1(2) 2_655 4_554 yes
O7 Zr1 O14 86.2(2) 4_554 4_554 yes
O9 Zr1 O17 178.43(13) 2_645 2_555 yes
O5 Zr2 O6 90.0(2) 4_554 4_554 yes
O3 Zr2 O8 89.1(2) . . yes
O3 Zr2 O13 87.31(18) . 2_655 yes
O3 Zr2 O15 90.3(2) . 2_655 yes
O3 Zr2 O5 92.3(2) . 4_554 yes
O3 Zr2 O6 177.2(2) . 4_554 yes
O8 Zr2 O13 172.1(2) . 2_655 yes
O8 Zr2 O15 88.8(2) . 2_655 yes
O5 Zr2 O8 98.9(3) 4_554 . yes
O6 Zr2 O8 92.2(2) 4_554 . yes
O13 Zr2 O15 84.2(2) 2_655 2_655 yes
O5 Zr2 O13 88.4(2) 4_554 2_655 yes
O6 Zr2 O13 91.12(18) 4_554 2_655 yes
O5 Zr2 O15 172.0(2) 4_554 2_655 yes
O6 Zr2 O15 87.3(2) 4_554 2_655 yes
O4 Zr4 O11 167.7(2) 2_655 2_655 yes
O4 Zr4 O13 97.8(2) 2_655 2_655 yes
O4 Zr4 O14 94.7(2) 2_655 2_655 yes
O4 Zr4 O10 86.35(19) 2_655 4_564 yes
O4 Zr4 O12 88.62(19) 2_655 4_564 yes
O11 Zr4 O13 90.2(2) 2_655 2_655 yes
O11 Zr4 O14 92.8(2) 2_655 2_655 yes
O10 Zr4 O11 84.5(2) 4_564 2_655 yes
O11 Zr4 O12 81.92(18) 2_655 4_564 yes
O13 Zr4 O14 101.4(2) 2_655 2_655 yes
O10 Zr4 O13 88.9(2) 4_564 2_655 yes
O12 Zr4 O13 167.66(18) 4_564 2_655 yes
O10 Zr4 O14 169.4(2) 4_564 2_655 yes
O12 Zr4 O14 88.5(2) 4_564 2_655 yes
O10 Zr4 O12 81.0(2) 4_564 4_564 yes
O3 P1 O6 107.2(2) 2_655 3_666 yes
O3 P1 O10 110.7(3) 2_655 3_666 yes
O3 P1 O16 108.8(3) 2_655 3_666 yes
O6 P1 O10 110.5(3) 3_666 3_666 yes
O6 P1 O16 110.4(3) 3_666 3_666 yes
O10 P1 O16 109.2(3) 3_666 3_666 yes
O1 P2 O7 110.4(3) 3_666 . yes
O2 P2 O7 106.9(3) 3_666 . yes
O7 P2 O12 110.1(3) . 3_666 yes
O1 P2 O2 109.9(3) 3_666 3_666 yes
O1 P2 O12 109.8(3) 3_666 3_666 yes
O2 P2 O12 109.8(3) 3_666 3_666 yes
O11 P3 O15 109.5(3) . . yes
O11 P3 O11 110.5(3) . 2_555 yes
O11 P3 O15 109.6(3) . 2_555 yes
O11 P3 O15 109.6(3) 2_555 . yes
O15 P3 O15 108.2(4) . 2_555 yes
O11 P3 O15 109.5(3) 2_555 2_555 yes
Nb3 O1 P2 126.8(3) . 3_666 yes
Nb1 O2 P2 154.8(3) 2_655 3_666 yes
Zr2 O3 P1 140.4(2) . 2_655 yes
Nb2 O3 P1 140.4(2) . 2_655 yes
Nb3 O4 Nb4 137.6(3) 3_666 2_655 yes
Nb3 O5 Zr2 145.4(3) 3_666 4_555 yes
Zr2 O6 P1 139.2(3) 4_555 3_666 yes
Nb1 O7 P2 131.7(4) 4_555 . yes
Nb1 O9 Nb3 139.1(3) 2_665 . yes
Nb4 O10 P1 132.8(3) 4_565 3_666 yes
Nb4 O11 P3 131.7(3) 2_655 . yes
Nb4 O12 P2 123.8(3) 4_565 3_666 yes
Zr2 O15 P3 136.9(3) 2_655 . yes
Nb3 O16 P1 139.0(3) 3_666 3_666 yes
Nb1 O17 Nb1 180.00 2_555 4_555 yes
Nb3 O18 Nb3 155.9(4) . 2_655 yes

loop_
_geom_bond_atom_site_label_1
_geom_bond_atom_site_label_2
_geom_bond_distance
_geom_bond_site_symmetry_2
_geom_bond_publ_flag
Nb1 O17 1.8940(8) 2_555 yes
Nb1 O9 2.064(5) 2_645 yes
Nb1 O2 2.010(5) 2_655 yes
Nb1 O8 1.944(5) 2_655 yes
Nb1 O7 2.060(5) 4_554 yes
Nb1 O14 2.040(5) 4_554 yes
Nb2 O5 2.005(6) 4_554 yes
Nb2 O6 2.055(5) 4_554 yes
Nb2 O13 2.082(4) 2_655 yes
Nb2 O3 2.052(5) . yes
Nb2 O8 1.926(5) . yes
Nb2 O15 2.067(7) 2_655 yes
Nb3 O18 1.9332(15) . yes
Nb3 O1 2.147(5) . yes
Nb3 O9 1.862(5) . yes
Nb3 O5 1.888(6) 3_666 yes
Nb3 O16 2.124(5) 3_666 yes
Nb3 O4 2.030(4) 3_666 yes
Nb4 O14 1.873(6) 2_655 yes
Nb4 O10 2.151(6) 4_564 yes
Nb4 O4 1.907(4) 2_655 yes
Nb4 O11 2.148(4) 2_655 yes
Nb4 O13 1.850(5) 2_655 yes
Nb4 O12 2.159(5) 4_564 yes
Zr1 O17 1.8940(8) 2_555 yes
Zr1 O8 1.944(5) 2_655 yes
Zr1 O7 2.060(5) 4_554 yes
Zr1 O14 2.040(5) 4_554 yes
Zr1 O9 2.064(5) 2_645 yes
Zr1 O2 2.010(5) 2_655 yes
Zr2 O6 2.055(5) 4_554 yes
Zr2 O15 2.067(7) 2_655 yes
Zr2 O5 2.005(6) 4_554 yes
Zr2 O3 2.052(5) . yes
Zr2 O8 1.926(5) . yes
Zr2 O13 2.082(4) 2_655 yes
Zr4 O4 1.907(4) 2_655 yes
Zr4 O11 2.148(4) 2_655 yes
Zr4 O13 1.850(5) 2_655 yes
Zr4 O14 1.873(6) 2_655 yes
Zr4 O10 2.151(6) 4_564 yes
Zr4 O12 2.159(5) 4_564 yes
P1 O3 1.532(5) 2_655 yes
P1 O6 1.529(5) 3_666 yes
P1 O10 1.534(5) 3_666 yes
P1 O16 1.530(6) 3_666 yes
P2 O7 1.537(6) . yes
P2 O1 1.528(4) 3_666 yes
P2 O2 1.523(5) 3_666 yes
P2 O12 1.530(4) 3_666 yes
P3 O11 1.542(5) . yes
P3 O15 1.531(7) . yes
P3 O11 1.542(5) 2_555 yes
P3 O15 1.531(7) 2_555 yes

loop_
_geom_torsion_atom_site_label_1
_geom_torsion_atom_site_label_2
_geom_torsion_atom_site_label_3
_geom_torsion_atom_site_label_4
_geom_torsion
_geom_torsion_site_symmetry_1
_geom_torsion_site_symmetry_3
_geom_torsion_site_symmetry_4
_geom_torsion_publ_flag
O9 Nb3 O1 P2 33.3(3) . . 3_666 no
O18 Nb3 O1 P2 127.3(3) . . 3_666 no
O4 Nb3 O1 P2 -53.9(3) 3_666 . 3_666 no
O16 Nb3 O1 P2 -141.4(3) 3_666 . 3_666 no
O1 Nb3 O9 Nb1 -17.4(3) . . 2_665 no
O18 Nb3 O9 Nb1 -99.9(3) . . 2_665 no
O4 Nb3 O9 Nb1 66.2(3) 3_666 . 2_665 no
O5 Nb3 O9 Nb1 162.3(3) 3_666 . 2_665 no
O1 Nb3 O18 Nb3 -143.24(15) . . 2_655 no
O9 Nb3 O18 Nb3 -48.31(17) . . 2_655 no
O1 Nb3 O4 Nb4 55.0(5) . 3_666 4_565 no
O9 Nb3 O4 Nb4 -40.8(5) . 3_666 4_565 no
O9 Nb3 O5 Zr2 170.3(5) . 3_666 2_665 no
O1 Nb3 O16 P1 178.2(5) . 3_666 . no
O18 Nb3 O16 P1 -99.7(5) . 3_666 . no
O4 Nb3 O16 P1 93.7(5) 3_666 3_666 . no
O5 Nb3 O16 P1 -2.7(5) 3_666 3_666 . no
O4 Nb4 O13 Zr2 -139.6(4) 2_655 2_655 . no
O11 Nb4 O13 Zr2 31.1(4) 2_655 2_655 . no
O14 Nb4 O13 Zr2 124.0(4) 2_655 2_655 . no
O10 Nb4 O13 Zr2 -53.4(4) 4_564 2_655 . no
O8 Zr2 O3 P1 -163.2(5) . . 2_655 no
O13 Zr2 O3 P1 23.9(5) 2_655 . 2_655 no
O15 Zr2 O3 P1 108.1(5) 2_655 . 2_655 no
O5 Zr2 O3 P1 -64.3(5) 4_554 . 2_655 no
O3 Zr2 O13 Nb4 34.4(4) . 2_655 . no
O15 Zr2 O13 Nb4 -56.1(4) 2_655 2_655 . no
O5 Zr2 O13 Nb4 126.8(5) 4_554 2_655 . no
O6 Zr2 O13 Nb4 -143.3(4) 4_554 2_655 . no
O3 Zr2 O5 Nb3 -171.7(5) . 4_554 2_645 no
O8 Zr2 O5 Nb3 -82.3(6) . 4_554 2_645 no
O8 Zr2 O6 P1 118.6(5) . 4_554 2_645 no
O3 P1 O16 Nb3 137.2(4) 2_655 3_666 . no
O6 P1 O16 Nb3 19.9(5) 3_666 3_666 . no
O10 P1 O16 Nb3 -101.8(5) 3_666 3_666 . no
O1 P2 O7 Nb1 -60.3(5) 3_666 . 4_555 no
O2 P2 O7 Nb1 -179.8(3) 3_666 . 4_555 no
O12 P2 O7 Nb1 61.0(5) 3_666 . 4_555 no
O7 P2 O1 Nb3 53.4(4) . 3_666 3_666 no
O7 P2 O2 Nb1 176.1(5) . 3_666 4_565 no
O7 P2 O12 Nb4 -60.8(4) . 3_666 2_655 no
O15 P3 O11 Nb4 -40.2(5) . . 2_655 no
O11 P3 O15 Zr2 -11.6(6) . . 2_655 no
